data_7702042
loop_
_publ_author_name
'Kan, Chao'
'Ge, Jilei'
'Ma, Haiyan'

_publ_section_title
;
 Aluminum methyl, alkoxide and \a-alkoxy ester complexes supported by
 6,6'-dimethylbiphenyl-bridged salen ligands: synthesis, characterization
 and catalysis for rac-lactide polymerization.
;
_journal_issue 15
_journal_name_full 'Dalton transactions (Cambridge, England : 2003)'
_journal_page_first 6682
_journal_page_last 6695
_journal_paper_doi 10.1039/c5dt04633e
_journal_volume 45
_journal_year 2016
_chemical_formula_sum 'C39 H45 Al N2 O2'
_chemical_formula_weight 600.75
_space_group_IT_number 15
_space_group_name_Hall '-C 2yc'
_space_group_name_H-M_alt 'C 1 2/c 1'
_symmetry_cell_setting monoclinic
_symmetry_space_group_name_H-M 'C 1 2/c 1'
_atom_sites_solution_hydrogens geom
_atom_sites_solution_primary direct
_atom_sites_solution_secondary difmap
_audit_creation_method SHELXL-97
_audit_update_record
;
2014-07-17 deposited with the CCDC.
2016-03-01 downloaded from the CCDC.
;
_cell_angle_alpha 90.00
_cell_angle_beta 109.235(3)
_cell_angle_gamma 90.00
_cell_formula_units_Z 8
_cell_length_a 29.421(5)
_cell_length_b 11.873(2)
_cell_length_c 20.751(4)
_cell_measurement_reflns_used 1683
_cell_measurement_temperature 140(2)
_cell_measurement_theta_max 20.07
_cell_measurement_theta_min 2.25
_cell_volume 6844(2)
_computing_cell_refinement 'Bruker SAINT'
_computing_data_collection 'Bruker APEX2'
_computing_data_reduction 'Bruker SAINT'
_computing_molecular_graphics 'Bruker SHELXTL'
_computing_publication_material 'Bruker SHELXTL'
_computing_structure_refinement 'SHELXL-97 (Sheldrick, 1997)'
_computing_structure_solution 'SHELXS-97 (Sheldrick, 1990)'
_diffrn_ambient_temperature 140(2)
_diffrn_measured_fraction_theta_full 0.990
_diffrn_measured_fraction_theta_max 0.990
_diffrn_measurement_device_type 'Bruker APEX-II CCD'
_diffrn_measurement_method '\f and \w scans'
_diffrn_radiation_monochromator graphite
_diffrn_radiation_source 'fine-focus sealed tube'
_diffrn_radiation_type MoK\a
_diffrn_radiation_wavelength 0.71073
_diffrn_reflns_av_R_equivalents 0.1210
_diffrn_reflns_av_sigmaI/netI 0.1452
_diffrn_reflns_limit_h_max 42
_diffrn_reflns_limit_h_min -28
_diffrn_reflns_limit_k_max 17
_diffrn_reflns_limit_k_min -16
_diffrn_reflns_limit_l_max 28
_diffrn_reflns_limit_l_min -29
_diffrn_reflns_number 33844
_diffrn_reflns_theta_full 30.78
_diffrn_reflns_theta_max 30.78
_diffrn_reflns_theta_min 1.47
_diffrn_standards_number 0
_exptl_absorpt_coefficient_mu 0.095
_exptl_absorpt_correction_T_max 0.9953
_exptl_absorpt_correction_T_min 0.9722
_exptl_absorpt_correction_type multi-scan
_exptl_absorpt_process_details sadabs
_exptl_crystal_colour colourless
_exptl_crystal_density_diffrn 1.166
_exptl_crystal_density_method 'not measured'
_exptl_crystal_description block
_exptl_crystal_F_000 2576
_exptl_crystal_size_max 0.30
_exptl_crystal_size_mid 0.15
_exptl_crystal_size_min 0.05
_refine_diff_density_max 0.426
_refine_diff_density_min -0.424
_refine_diff_density_rms 0.073
_refine_ls_extinction_method none
_refine_ls_goodness_of_fit_ref 0.965
_refine_ls_hydrogen_treatment mixed
_refine_ls_matrix_type full
_refine_ls_number_parameters 408
_refine_ls_number_reflns 10581
_refine_ls_number_restraints 0
_refine_ls_restrained_S_all 0.965
_refine_ls_R_factor_all 0.1712
_refine_ls_R_factor_gt 0.0717
_refine_ls_shift/su_max 0.025
_refine_ls_shift/su_mean 0.004
_refine_ls_structure_factor_coef Fsqd
_refine_ls_weighting_details 'calc w=1/[\s^2^(Fo^2^)+(0.0900P)^2^+0.0000P] where P=(Fo^2^+2Fc^2^)/3'
_refine_ls_weighting_scheme calc
_refine_ls_wR_factor_gt 0.1589
_refine_ls_wR_factor_ref 0.2116
_reflns_number_gt 4880
_reflns_number_total 10581
_reflns_threshold_expression >2sigma(I)
_cod_data_source_file c5dt04633e2.cif
_cod_data_source_block mo_dm13716_0m
_cod_depositor_comments
;
The following automatic conversions were performed:

data item '_symmetry_cell_setting' value 'Monoclinic' was changed to
'monoclinic' in accordance with the
/home/saulius/struct/COD-crude-data/automatic-downloads/DataCite-retrospective/RSC/depositions/lib/dictionaries/cif_core.dic
dictionary named 'cif_core.dic' version 2.4.2 last updated on
2011-04-26.

Automatic conversion script
Id: cif_fix_values 6909 2019-04-08 15:41:33Z antanas 
;
_cod_original_sg_symbol_H-M C2/c
_cod_database_code 7702042

loop_
_symmetry_equiv_pos_as_xyz
'x, y, z'
'-x, y, -z+1/2'
'x+1/2, y+1/2, z'
'-x+1/2, y+1/2, -z+1/2'
'-x, -y, -z'
'x, -y, z-1/2'
'-x+1/2, -y+1/2, -z'
'x+1/2, -y+1/2, z-1/2'

loop_
_atom_site_label
_atom_site_type_symbol
_atom_site_fract_x
_atom_site_fract_y
_atom_site_fract_z
_atom_site_U_iso_or_equiv
_atom_site_adp_type
_atom_site_occupancy
_atom_site_symmetry_multiplicity
_atom_site_calc_flag
_atom_site_refinement_flags
Al1 Al 0.34819(3) 0.83270(7) 0.12881(4) 0.0236(2) Uani 1 1 d .
N1 N 0.29264(8) 0.72485(19) 0.12917(11) 0.0244(5) Uani 1 1 d .
N2 N 0.35110(8) 0.87311(18) 0.22311(11) 0.0232(5) Uani 1 1 d .
O1 O 0.37817(7) 0.71437(15) 0.11062(9) 0.0266(4) Uani 1 1 d .
O2 O 0.40338(7) 0.91563(15) 0.14441(9) 0.0255(4) Uani 1 1 d .
C1 C 0.36843(10) 0.6075(2) 0.09292(12) 0.0227(6) Uani 1 1 d .
C2 C 0.40335(10) 0.5370(2) 0.07980(13) 0.0230(6) Uani 1 1 d .
C3 C 0.38984(10) 0.4277(2) 0.05926(13) 0.0263(6) Uani 1 1 d .
H3 H 0.4130 0.3809 0.0497 0.032 Uiso 1 1 calc R
C4 C 0.34467(10) 0.3807(2) 0.05150(13) 0.0269(6) Uani 1 1 d .
C5 C 0.31190(10) 0.4498(2) 0.06504(13) 0.0254(6) Uani 1 1 d .
H5 H 0.2807 0.4215 0.0598 0.031 Uiso 1 1 calc R
C6 C 0.32294(10) 0.5610(2) 0.08643(13) 0.0236(6) Uani 1 1 d .
C7 C 0.28739(10) 0.6238(2) 0.10395(12) 0.0234(6) Uani 1 1 d .
H7 H 0.2571 0.5884 0.0965 0.028 Uiso 1 1 calc R
C8 C 0.25119(10) 0.7717(2) 0.14139(14) 0.0250(6) Uani 1 1 d .
C9 C 0.21037(11) 0.7935(2) 0.08644(14) 0.0313(7) Uani 1 1 d .
H9 H 0.2091 0.7732 0.0416 0.038 Uiso 1 1 calc R
C10 C 0.17174(11) 0.8447(3) 0.09726(16) 0.0382(7) Uani 1 1 d .
H10 H 0.1431 0.8582 0.0601 0.046 Uiso 1 1 calc R
C11 C 0.17472(11) 0.8767(3) 0.16269(16) 0.0369(7) Uani 1 1 d .
H11 H 0.1484 0.9150 0.1697 0.044 Uiso 1 1 calc R
C12 C 0.21521(10) 0.8538(2) 0.21783(14) 0.0286(6) Uani 1 1 d .
C13 C 0.25405(10) 0.7968(2) 0.20776(13) 0.0238(6) Uani 1 1 d .
C14 C 0.29658(10) 0.7593(2) 0.26547(13) 0.0238(6) Uani 1 1 d .
C15 C 0.29128(11) 0.6818(2) 0.31399(14) 0.0288(6) Uani 1 1 d .
C16 C 0.33157(12) 0.6512(3) 0.36810(15) 0.0391(8) Uani 1 1 d .
H16 H 0.3280 0.6002 0.4014 0.047 Uiso 1 1 calc R
C17 C 0.37663(13) 0.6925(3) 0.37491(15) 0.0401(8) Uani 1 1 d .
H17 H 0.4035 0.6717 0.4132 0.048 Uiso 1 1 calc R
C18 C 0.38264(11) 0.7640(2) 0.32613(14) 0.0328(7) Uani 1 1 d .
H18 H 0.4138 0.7901 0.3292 0.039 Uiso 1 1 calc R
C19 C 0.34265(11) 0.7976(2) 0.27257(13) 0.0267(6) Uani 1 1 d .
C20 C 0.36475(9) 0.9745(2) 0.24605(13) 0.0233(6) Uani 1 1 d .
H20 H 0.3596 0.9964 0.2871 0.028 Uiso 1 1 calc R
C21 C 0.38665(10) 1.0546(2) 0.21474(13) 0.0231(6) Uani 1 1 d .
C22 C 0.39263(10) 1.1661(2) 0.24030(13) 0.0249(6) Uani 1 1 d .
H22 H 0.3774 1.1882 0.2722 0.030 Uiso 1 1 calc R
C23 C 0.41970(10) 1.2420(2) 0.22011(13) 0.0265(6) Uani 1 1 d .
C24 C 0.44333(10) 1.2039(2) 0.17558(14) 0.0274(6) Uani 1 1 d .
H24 H 0.4633 1.2560 0.1626 0.033 Uiso 1 1 calc R
C25 C 0.43977(10) 1.0961(2) 0.14915(13) 0.0250(6) Uani 1 1 d .
C26 C 0.40894(10) 1.0190(2) 0.16771(13) 0.0238(6) Uani 1 1 d .
C27 C 0.46715(11) 1.0597(2) 0.10131(15) 0.0295(6) Uani 1 1 d .
C28 C 0.50175(11) 0.9639(2) 0.13485(17) 0.0355(7) Uani 1 1 d .
H28A H 0.5211 0.9441 0.1060 0.053 Uiso 1 1 calc R
H28B H 0.4833 0.8980 0.1402 0.053 Uiso 1 1 calc R
H28C H 0.5231 0.9883 0.1798 0.053 Uiso 1 1 calc R
C29 C 0.43186(12) 1.0215(3) 0.03266(14) 0.0362(7) Uani 1 1 d .
H29A H 0.4498 0.9995 0.0023 0.054 Uiso 1 1 calc R
H29B H 0.4099 1.0835 0.0119 0.054 Uiso 1 1 calc R
H29C H 0.4132 0.9570 0.0397 0.054 Uiso 1 1 calc R
C30 C 0.49741(13) 1.1559(3) 0.08816(18) 0.0418(8) Uani 1 1 d .
H30A H 0.5192 1.1842 0.1318 0.063 Uiso 1 1 calc R
H30B H 0.4762 1.2168 0.0639 0.063 Uiso 1 1 calc R
H30C H 0.5163 1.1283 0.0604 0.063 Uiso 1 1 calc R
C31 C 0.42529(12) 1.3616(2) 0.24466(15) 0.0354(7) Uani 1 1 d .
H31A H 0.4188 1.3663 0.2879 0.053 Uiso 1 1 calc R
H31B H 0.4025 1.4096 0.2106 0.053 Uiso 1 1 calc R
H31C H 0.4582 1.3870 0.2515 0.053 Uiso 1 1 calc R
C32 C 0.24391(12) 0.6292(3) 0.30860(17) 0.0403(8) Uani 1 1 d .
H32A H 0.2493 0.5537 0.3288 0.060 Uiso 1 1 calc R
H32B H 0.2240 0.6236 0.2604 0.060 Uiso 1 1 calc R
H32C H 0.2274 0.6757 0.3330 0.060 Uiso 1 1 calc R
C33 C 0.21724(12) 0.8970(3) 0.28747(16) 0.0395(8) Uani 1 1 d .
H33A H 0.2053 0.9746 0.2833 0.059 Uiso 1 1 calc R
H33B H 0.2506 0.8949 0.3184 0.059 Uiso 1 1 calc R
H33C H 0.1971 0.8493 0.3057 0.059 Uiso 1 1 calc R
C34 C 0.33351(12) 0.2599(2) 0.03156(16) 0.0366(7) Uani 1 1 d .
H34A H 0.3453 0.2121 0.0722 0.055 Uiso 1 1 calc R
H34B H 0.3493 0.2382 -0.0015 0.055 Uiso 1 1 calc R
H34C H 0.2986 0.2504 0.0109 0.055 Uiso 1 1 calc R
C35 C 0.45415(10) 0.5822(2) 0.08972(13) 0.0265(6) Uani 1 1 d .
C36 C 0.47658(11) 0.6277(3) 0.16223(15) 0.0357(7) Uani 1 1 d .
H36A H 0.4753 0.5696 0.1951 0.054 Uiso 1 1 calc R
H36B H 0.4587 0.6942 0.1682 0.054 Uiso 1 1 calc R
H36C H 0.5102 0.6484 0.1699 0.054 Uiso 1 1 calc R
C37 C 0.45282(11) 0.6759(3) 0.03785(15) 0.0340(7) Uani 1 1 d .
H37A H 0.4848 0.7103 0.0491 0.051 Uiso 1 1 calc R
H37B H 0.4294 0.7334 0.0396 0.051 Uiso 1 1 calc R
H37C H 0.4435 0.6437 -0.0082 0.051 Uiso 1 1 calc R
C38 C 0.48709(11) 0.4890(2) 0.08048(17) 0.0360(7) Uani 1 1 d .
H38A H 0.5195 0.5194 0.0888 0.054 Uiso 1 1 calc R
H38B H 0.4745 0.4597 0.0338 0.054 Uiso 1 1 calc R
H38C H 0.4885 0.4281 0.1129 0.054 Uiso 1 1 calc R
C39 C 0.30581(11) 0.9310(2) 0.05757(14) 0.0324(7) Uani 1 1 d .
H39A H 0.3202 0.9436 0.0218 0.049 Uiso 1 1 calc R
H39B H 0.3018 1.0034 0.0778 0.049 Uiso 1 1 calc R
H39C H 0.2743 0.8950 0.0377 0.049 Uiso 1 1 calc R

loop_
_atom_site_aniso_label
_atom_site_aniso_U_11
_atom_site_aniso_U_22
_atom_site_aniso_U_33
_atom_site_aniso_U_23
_atom_site_aniso_U_13
_atom_site_aniso_U_12
Al1 0.0267(4) 0.0218(4) 0.0253(4) -0.0024(3) 0.0128(3) 0.0002(3)
N1 0.0271(13) 0.0263(12) 0.0226(11) -0.0009(9) 0.0121(10) 0.0012(10)
N2 0.0207(12) 0.0244(12) 0.0270(11) 0.0000(9) 0.0110(9) -0.0010(9)
O1 0.0303(11) 0.0196(9) 0.0336(10) -0.0030(8) 0.0155(9) -0.0001(8)
O2 0.0287(11) 0.0208(10) 0.0319(10) -0.0037(8) 0.0166(8) -0.0003(8)
C1 0.0303(15) 0.0211(13) 0.0170(12) 0.0000(10) 0.0081(11) 0.0015(11)
C2 0.0266(15) 0.0215(13) 0.0235(13) 0.0036(10) 0.0117(11) 0.0046(11)
C3 0.0299(16) 0.0248(14) 0.0265(14) 0.0000(11) 0.0125(12) 0.0055(12)
C4 0.0325(16) 0.0245(14) 0.0239(13) -0.0018(11) 0.0098(12) 0.0008(12)
C5 0.0282(15) 0.0242(14) 0.0249(13) 0.0005(11) 0.0100(12) -0.0034(12)
C6 0.0282(15) 0.0235(14) 0.0197(12) 0.0014(10) 0.0089(11) 0.0031(11)
C7 0.0252(14) 0.0252(14) 0.0195(12) 0.0002(10) 0.0070(11) -0.0042(11)
C8 0.0250(15) 0.0216(14) 0.0305(14) -0.0036(11) 0.0120(12) -0.0003(11)
C9 0.0304(16) 0.0364(17) 0.0290(15) -0.0029(12) 0.0125(13) -0.0007(13)
C10 0.0254(16) 0.050(2) 0.0391(17) 0.0005(15) 0.0107(14) 0.0074(14)
C11 0.0299(17) 0.0375(18) 0.0487(19) 0.0003(14) 0.0203(15) 0.0048(14)
C12 0.0282(15) 0.0285(15) 0.0359(15) -0.0045(12) 0.0196(13) -0.0022(12)
C13 0.0225(14) 0.0226(13) 0.0300(14) -0.0015(11) 0.0136(11) -0.0017(11)
C14 0.0292(15) 0.0234(14) 0.0218(13) -0.0056(10) 0.0125(11) -0.0031(11)
C15 0.0347(17) 0.0256(15) 0.0319(15) -0.0003(11) 0.0186(13) -0.0056(12)
C16 0.055(2) 0.0354(18) 0.0281(15) 0.0056(13) 0.0159(15) -0.0086(15)
C17 0.045(2) 0.0403(19) 0.0302(16) 0.0094(13) 0.0053(14) -0.0039(15)
C18 0.0291(16) 0.0341(17) 0.0342(16) 0.0002(12) 0.0091(13) -0.0055(13)
C19 0.0335(16) 0.0244(14) 0.0239(13) -0.0022(11) 0.0115(12) -0.0029(12)
C20 0.0216(14) 0.0282(14) 0.0228(13) -0.0003(11) 0.0108(11) 0.0010(11)
C21 0.0227(14) 0.0234(13) 0.0259(13) -0.0005(10) 0.0116(11) -0.0016(11)
C22 0.0242(14) 0.0259(14) 0.0295(14) -0.0030(11) 0.0155(12) -0.0004(11)
C23 0.0298(16) 0.0222(14) 0.0278(14) -0.0040(11) 0.0099(12) -0.0020(12)
C24 0.0318(16) 0.0200(13) 0.0343(15) 0.0002(11) 0.0161(13) -0.0030(11)
C25 0.0292(15) 0.0224(14) 0.0263(14) 0.0008(11) 0.0133(12) 0.0010(11)
C26 0.0254(15) 0.0204(13) 0.0258(13) -0.0017(10) 0.0086(11) 0.0009(11)
C27 0.0359(17) 0.0220(14) 0.0376(16) -0.0005(12) 0.0215(13) 0.0013(12)
C28 0.0306(17) 0.0320(17) 0.0501(19) 0.0030(14) 0.0219(15) 0.0057(13)
C29 0.0465(19) 0.0378(18) 0.0313(16) -0.0036(13) 0.0224(15) 0.0054(15)
C30 0.055(2) 0.0283(16) 0.060(2) -0.0023(14) 0.0442(18) -0.0014(15)
C31 0.0449(19) 0.0280(16) 0.0402(17) -0.0062(13) 0.0235(15) -0.0060(14)
C32 0.043(2) 0.0413(19) 0.0454(19) 0.0029(15) 0.0270(16) -0.0068(15)
C33 0.047(2) 0.0368(18) 0.0436(18) -0.0098(14) 0.0265(16) 0.0004(15)
C34 0.0372(18) 0.0240(15) 0.0498(19) -0.0081(13) 0.0161(15) -0.0008(13)
C35 0.0266(15) 0.0256(14) 0.0284(14) 0.0039(11) 0.0107(12) 0.0045(12)
C36 0.0329(17) 0.0389(18) 0.0346(16) -0.0023(13) 0.0102(13) -0.0054(14)
C37 0.0357(17) 0.0336(17) 0.0373(16) 0.0052(13) 0.0183(14) -0.0004(14)
C38 0.0301(16) 0.0304(16) 0.054(2) -0.0002(14) 0.0225(15) 0.0031(13)
C39 0.0349(17) 0.0325(16) 0.0304(15) 0.0003(12) 0.0117(13) -0.0017(13)

loop_
_atom_type_symbol
_atom_type_description
_atom_type_scat_dispersion_real
_atom_type_scat_dispersion_imag
_atom_type_scat_source
C C 0.0033 0.0016 'International Tables Vol C Tables 4.2.6.8 and 6.1.1.4'
H H 0.0000 0.0000 'International Tables Vol C Tables 4.2.6.8 and 6.1.1.4'
N N 0.0061 0.0033 'International Tables Vol C Tables 4.2.6.8 and 6.1.1.4'
O O 0.0106 0.0060 'International Tables Vol C Tables 4.2.6.8 and 6.1.1.4'
Al Al 0.0645 0.0514 'International Tables Vol C Tables 4.2.6.8 and 6.1.1.4'

loop_
_geom_angle_atom_site_label_1
_geom_angle_atom_site_label_2
_geom_angle_atom_site_label_3
_geom_angle
O1 Al1 O2 89.38(9)
O1 Al1 C39 123.24(11)
O2 Al1 C39 96.82(11)
O1 Al1 N2 122.69(10)
O2 Al1 N2 87.03(9)
C39 Al1 N2 113.98(11)
O1 Al1 N1 87.67(9)
O2 Al1 N1 169.00(10)
C39 Al1 N1 93.66(11)
N2 Al1 N1 85.65(9)
C7 N1 C8 115.7(2)
C7 N1 Al1 123.89(19)
C8 N1 Al1 118.43(17)
C20 N2 C19 114.6(2)
C20 N2 Al1 119.24(18)
C19 N2 Al1 125.97(17)
C1 O1 Al1 138.03(18)
C26 O2 Al1 124.33(17)
O1 C1 C6 120.8(2)
O1 C1 C2 120.9(2)
C6 C1 C2 118.3(2)
C3 C2 C1 117.4(3)
C3 C2 C35 122.5(2)
C1 C2 C35 120.1(2)
C2 C3 C4 125.1(3)
C2 C3 H3 117.5
C4 C3 H3 117.5
C5 C4 C3 116.4(3)
C5 C4 C34 121.8(3)
C3 C4 C34 121.7(3)
C4 C5 C6 121.9(3)
C4 C5 H5 119.1
C6 C5 H5 119.1
C5 C6 C1 120.9(2)
C5 C6 C7 117.5(3)
C1 C6 C7 121.6(2)
N1 C7 C6 125.9(3)
N1 C7 H7 117.1
C6 C7 H7 117.1
C9 C8 C13 122.2(3)
C9 C8 N1 119.0(2)
C13 C8 N1 118.8(2)
C10 C9 C8 119.4(3)
C10 C9 H9 120.3
C8 C9 H9 120.3
C9 C10 C11 119.6(3)
C9 C10 H10 120.2
C11 C10 H10 120.2
C12 C11 C10 121.2(3)
C12 C11 H11 119.4
C10 C11 H11 119.4
C11 C12 C13 119.7(3)
C11 C12 C33 118.4(3)
C13 C12 C33 121.8(3)
C8 C13 C12 117.8(3)
C8 C13 C14 119.7(2)
C12 C13 C14 122.4(2)
C19 C14 C15 118.1(3)
C19 C14 C13 121.3(2)
C15 C14 C13 120.6(3)
C16 C15 C14 118.9(3)
C16 C15 C32 118.5(3)
C14 C15 C32 122.6(3)
C17 C16 C15 121.8(3)
C17 C16 H16 119.1
C15 C16 H16 119.1
C16 C17 C18 119.8(3)
C16 C17 H17 120.1
C18 C17 H17 120.1
C17 C18 C19 119.1(3)
C17 C18 H18 120.4
C19 C18 H18 120.4
C18 C19 C14 122.1(3)
C18 C19 N2 116.7(3)
C14 C19 N2 121.2(2)
N2 C20 C21 125.5(2)
N2 C20 H20 117.2
C21 C20 H20 117.2
C26 C21 C22 120.8(2)
C26 C21 C20 120.0(2)
C22 C21 C20 118.3(2)
C23 C22 C21 121.2(2)
C23 C22 H22 119.4
C21 C22 H22 119.4
C22 C23 C24 117.2(2)
C22 C23 C31 122.3(3)
C24 C23 C31 120.5(2)
C25 C24 C23 124.8(3)
C25 C24 H24 117.6
C23 C24 H24 117.6
C24 C25 C26 117.3(2)
C24 C25 C27 122.0(2)
C26 C25 C27 120.7(2)
O2 C26 C21 120.5(2)
O2 C26 C25 121.0(2)
C21 C26 C25 118.5(2)
C30 C27 C29 108.2(2)
C30 C27 C25 111.5(2)
C29 C27 C25 110.3(2)
C30 C27 C28 107.3(3)
C29 C27 C28 110.4(2)
C25 C27 C28 109.1(2)
C27 C28 H28A 109.5
C27 C28 H28B 109.5
H28A C28 H28B 109.5
C27 C28 H28C 109.5
H28A C28 H28C 109.5
H28B C28 H28C 109.5
C27 C29 H29A 109.5
C27 C29 H29B 109.5
H29A C29 H29B 109.5
C27 C29 H29C 109.5
H29A C29 H29C 109.5
H29B C29 H29C 109.5
C27 C30 H30A 109.5
C27 C30 H30B 109.5
H30A C30 H30B 109.5
C27 C30 H30C 109.5
H30A C30 H30C 109.5
H30B C30 H30C 109.5
C23 C31 H31A 109.5
C23 C31 H31B 109.5
H31A C31 H31B 109.5
C23 C31 H31C 109.5
H31A C31 H31C 109.5
H31B C31 H31C 109.5
C15 C32 H32A 109.5
C15 C32 H32B 109.5
H32A C32 H32B 109.5
C15 C32 H32C 109.5
H32A C32 H32C 109.5
H32B C32 H32C 109.5
C12 C33 H33A 109.5
C12 C33 H33B 109.5
H33A C33 H33B 109.5
C12 C33 H33C 109.5
H33A C33 H33C 109.5
H33B C33 H33C 109.5
C4 C34 H34A 109.5
C4 C34 H34B 109.5
H34A C34 H34B 109.5
C4 C34 H34C 109.5
H34A C34 H34C 109.5
H34B C34 H34C 109.5
C38 C35 C36 107.1(2)
C38 C35 C2 111.1(2)
C36 C35 C2 109.9(2)
C38 C35 C37 107.9(2)
C36 C35 C37 109.7(2)
C2 C35 C37 111.0(2)
C35 C36 H36A 109.5
C35 C36 H36B 109.5
H36A C36 H36B 109.5
C35 C36 H36C 109.5
H36A C36 H36C 109.5
H36B C36 H36C 109.5
C35 C37 H37A 109.5
C35 C37 H37B 109.5
H37A C37 H37B 109.5
C35 C37 H37C 109.5
H37A C37 H37C 109.5
H37B C37 H37C 109.5
C35 C38 H38A 109.5
C35 C38 H38B 109.5
H38A C38 H38B 109.5
C35 C38 H38C 109.5
H38A C38 H38C 109.5
H38B C38 H38C 109.5
Al1 C39 H39A 109.5
Al1 C39 H39B 109.5
H39A C39 H39B 109.5
Al1 C39 H39C 109.5
H39A C39 H39C 109.5
H39B C39 H39C 109.5

loop_
_geom_bond_atom_site_label_1
_geom_bond_atom_site_label_2
_geom_bond_distance
Al1 O1 1.765(2)
Al1 O2 1.834(2)
Al1 C39 1.972(3)
Al1 N2 1.989(2)
Al1 N1 2.078(2)
N1 C7 1.298(3)
N1 C8 1.437(3)
N2 C20 1.308(3)
N2 C19 1.445(3)
O1 C1 1.325(3)
O2 C26 1.309(3)
C1 C6 1.412(4)
C1 C2 1.419(4)
C2 C3 1.383(4)
C2 C35 1.537(4)
C3 C4 1.401(4)
C3 H3 0.9500
C4 C5 1.364(4)
C4 C34 1.499(4)
C5 C6 1.397(4)
C5 H5 0.9500
C6 C7 1.425(4)
C7 H7 0.9500
C8 C9 1.381(4)
C8 C13 1.384(4)
C9 C10 1.371(4)
C9 H9 0.9500
C10 C11 1.384(4)
C10 H10 0.9500
C11 C12 1.380(4)
C11 H11 0.9500
C12 C13 1.402(4)
C12 C33 1.516(4)
C13 C14 1.487(4)
C14 C19 1.391(4)
C14 C15 1.409(4)
C15 C16 1.386(4)
C15 C32 1.498(4)
C16 C17 1.376(4)
C16 H16 0.9500
C17 C18 1.377(4)
C17 H17 0.9500
C18 C19 1.384(4)
C18 H18 0.9500
C20 C21 1.421(4)
C20 H20 0.9500
C21 C26 1.408(4)
C21 C22 1.415(4)
C22 C23 1.357(4)
C22 H22 0.9500
C23 C24 1.402(4)
C23 C31 1.498(4)
C24 C25 1.383(4)
C24 H24 0.9500
C25 C26 1.428(4)
C25 C27 1.532(4)
C27 C30 1.527(4)
C27 C29 1.529(4)
C27 C28 1.532(4)
C28 H28A 0.9800
C28 H28B 0.9800
C28 H28C 0.9800
C29 H29A 0.9800
C29 H29B 0.9800
C29 H29C 0.9800
C30 H30A 0.9800
C30 H30B 0.9800
C30 H30C 0.9800
C31 H31A 0.9800
C31 H31B 0.9800
C31 H31C 0.9800
C32 H32A 0.9800
C32 H32B 0.9800
C32 H32C 0.9800
C33 H33A 0.9800
C33 H33B 0.9800
C33 H33C 0.9800
C34 H34A 0.9800
C34 H34B 0.9800
C34 H34C 0.9800
C35 C38 1.524(4)
C35 C36 1.529(4)
C35 C37 1.540(4)
C36 H36A 0.9800
C36 H36B 0.9800
C36 H36C 0.9800
C37 H37A 0.9800
C37 H37B 0.9800
C37 H37C 0.9800
C38 H38A 0.9800
C38 H38B 0.9800
C38 H38C 0.9800
C39 H39A 0.9800
C39 H39B 0.9800
C39 H39C 0.9800

loop_
_geom_torsion_atom_site_label_1
_geom_torsion_atom_site_label_2
_geom_torsion_atom_site_label_3
_geom_torsion_atom_site_label_4
_geom_torsion
O1 Al1 N1 C7 -15.8(2)
O2 Al1 N1 C7 -90.4(5)
C39 Al1 N1 C7 107.4(2)
N2 Al1 N1 C7 -138.8(2)
O1 Al1 N1 C8 -179.14(18)
O2 Al1 N1 C8 106.3(5)
C39 Al1 N1 C8 -56.0(2)
N2 Al1 N1 C8 57.82(19)
O1 Al1 N2 C20 126.0(2)
O2 Al1 N2 C20 38.6(2)
C39 Al1 N2 C20 -57.5(2)
N1 Al1 N2 C20 -149.6(2)
O1 Al1 N2 C19 -49.3(3)
O2 Al1 N2 C19 -136.6(2)
C39 Al1 N2 C19 127.2(2)
N1 Al1 N2 C19 35.1(2)
O2 Al1 O1 C1 179.9(2)
C39 Al1 O1 C1 -82.4(3)
N2 Al1 O1 C1 93.8(3)
N1 Al1 O1 C1 10.5(3)
O1 Al1 O2 C26 -173.7(2)
C39 Al1 O2 C26 62.9(2)
N2 Al1 O2 C26 -50.9(2)
N1 Al1 O2 C26 -99.3(5)
Al1 O1 C1 C6 -2.4(4)
Al1 O1 C1 C2 177.43(19)
O1 C1 C2 C3 -177.8(2)
C6 C1 C2 C3 2.0(3)
O1 C1 C2 C35 3.3(4)
C6 C1 C2 C35 -176.9(2)
C1 C2 C3 C4 -1.1(4)
C35 C2 C3 C4 177.8(2)
C2 C3 C4 C5 0.5(4)
C2 C3 C4 C34 -177.6(3)
C3 C4 C5 C6 -0.9(4)
C34 C4 C5 C6 177.2(3)
C4 C5 C6 C1 1.9(4)
C4 C5 C6 C7 -175.6(2)
O1 C1 C6 C5 177.3(2)
C2 C1 C6 C5 -2.5(4)
O1 C1 C6 C7 -5.2(4)
C2 C1 C6 C7 175.0(2)
C8 N1 C7 C6 178.8(2)
Al1 N1 C7 C6 15.0(4)
C5 C6 C7 N1 174.9(2)
C1 C6 C7 N1 -2.6(4)
C7 N1 C8 C9 -65.6(3)
Al1 N1 C8 C9 99.1(3)
C7 N1 C8 C13 116.4(3)
Al1 N1 C8 C13 -78.9(3)
C13 C8 C9 C10 2.0(4)
N1 C8 C9 C10 -175.9(3)
C8 C9 C10 C11 1.9(5)
C9 C10 C11 C12 -2.7(5)
C10 C11 C12 C13 -0.3(5)
C10 C11 C12 C33 176.6(3)
C9 C8 C13 C12 -4.9(4)
N1 C8 C13 C12 173.1(2)
C9 C8 C13 C14 172.8(3)
N1 C8 C13 C14 -9.3(4)
C11 C12 C13 C8 3.9(4)
C33 C12 C13 C8 -172.8(3)
C11 C12 C13 C14 -173.6(3)
C33 C12 C13 C14 9.6(4)
C8 C13 C14 C19 62.4(4)
C12 C13 C14 C19 -120.1(3)
C8 C13 C14 C15 -116.5(3)
C12 C13 C14 C15 61.1(4)
C19 C14 C15 C16 2.8(4)
C13 C14 C15 C16 -178.3(3)
C19 C14 C15 C32 -175.7(3)
C13 C14 C15 C32 3.2(4)
C14 C15 C16 C17 -1.3(5)
C32 C15 C16 C17 177.3(3)
C15 C16 C17 C18 -1.8(5)
C16 C17 C18 C19 3.1(5)
C17 C18 C19 C14 -1.5(4)
C17 C18 C19 N2 179.7(3)
C15 C14 C19 C18 -1.5(4)
C13 C14 C19 C18 179.7(3)
C15 C14 C19 N2 177.2(2)
C13 C14 C19 N2 -1.6(4)
C20 N2 C19 C18 -68.9(3)
Al1 N2 C19 C18 106.6(3)
C20 N2 C19 C14 112.3(3)
Al1 N2 C19 C14 -72.2(3)
C19 N2 C20 C21 163.3(3)
Al1 N2 C20 C21 -12.5(4)
N2 C20 C21 C26 -19.9(4)
N2 C20 C21 C22 170.6(3)
C26 C21 C22 C23 0.3(4)
C20 C21 C22 C23 169.7(3)
C21 C22 C23 C24 -3.0(4)
C21 C22 C23 C31 178.0(3)
C22 C23 C24 C25 2.2(4)
C31 C23 C24 C25 -178.8(3)
C23 C24 C25 C26 1.3(4)
C23 C24 C25 C27 -179.2(3)
Al1 O2 C26 C21 34.0(3)
Al1 O2 C26 C25 -149.5(2)
C22 C21 C26 O2 179.8(2)
C20 C21 C26 O2 10.6(4)
C22 C21 C26 C25 3.3(4)
C20 C21 C26 C25 -165.9(2)
C24 C25 C26 O2 179.5(2)
C27 C25 C26 O2 0.1(4)
C24 C25 C26 C21 -4.0(4)
C27 C25 C26 C21 176.6(3)
C24 C25 C27 C30 0.1(4)
C26 C25 C27 C30 179.5(3)
C24 C25 C27 C29 -120.2(3)
C26 C25 C27 C29 59.3(3)
C24 C25 C27 C28 118.4(3)
C26 C25 C27 C28 -62.2(3)
C3 C2 C35 C38 -5.2(4)
C1 C2 C35 C38 173.7(2)
C3 C2 C35 C36 -123.6(3)
C1 C2 C35 C36 55.3(3)
C3 C2 C35 C37 114.9(3)
C1 C2 C35 C37 -66.2(3)
